data_4121411
loop_
_publ_author_name
'Wang, Xiao-Ye'
'Zhuang, Fang-Dong'
'Wang, Rui-Bo'
'Wang, Xin-Chang'
'Cao, Xiao-Yu'
'Wang, Jie-Yu'
'Pei, Jian'

_publ_section_title
;
 A Straightforward Strategy toward Large BN-Embedded \p-Systems:
 Synthesis, Structure, and Optoelectronic Properties of Extended BN
 Heterosuperbenzenes.
;
_journal_issue 10
_journal_name_full 'Journal of the American Chemical Society'
_journal_page_first 3764
_journal_page_last 3767
_journal_paper_doi 10.1021/ja500117z
_journal_volume 136
_journal_year 2014
_chemical_formula_sum 'C180 H0 B6 N6 O0 S12'
_chemical_formula_weight 2695.44
_chemical_name_common BN-DBTTC-C6
_chemical_name_systematic
; 
 ? 
;
_space_group_IT_number 2
_symmetry_cell_setting triclinic
_symmetry_space_group_name_Hall '-P 1'
_symmetry_space_group_name_H-M 'P -1'
_atom_sites_solution_primary direct
_atom_sites_solution_secondary difmap
_audit_creation_method SHELXL-97
_cell_angle_alpha 76.155(3)
_cell_angle_beta 80.617(3)
_cell_angle_gamma 86.112(3)
_cell_formula_units_Z 2
_cell_length_a 17.5740(7)
_cell_length_b 20.2877(6)
_cell_length_c 21.8764(7)
_cell_measurement_reflns_used 15230
_cell_measurement_temperature 100.01(10)
_cell_measurement_theta_max 65.5870
_cell_measurement_theta_min 3.9480
_cell_volume 7468.4(5)
_computing_structure_refinement 'SHELXL-97 (Sheldrick, 1997)'
_computing_structure_solution 'SHELXS-97 (Sheldrick, 1990)'
_diffrn_ambient_temperature 100.01(10)
_diffrn_detector_area_resol_mean 10.3415
_diffrn_measured_fraction_theta_full 0.946
_diffrn_measured_fraction_theta_max 0.946
_diffrn_measurement_device_type 'SuperNova, Dual, Cu at zero, Atlas'
_diffrn_measurement_method '\w scans'
_diffrn_radiation_monochromator mirror
_diffrn_radiation_source 'SuperNova (Cu) X-ray Source'
_diffrn_radiation_type CuK\a
_diffrn_radiation_wavelength 1.54178
_diffrn_reflns_av_R_equivalents 0.0352
_diffrn_reflns_av_sigmaI/netI 0.0458
_diffrn_reflns_limit_h_max 20
_diffrn_reflns_limit_h_min -20
_diffrn_reflns_limit_k_max 19
_diffrn_reflns_limit_k_min -23
_diffrn_reflns_limit_l_max 25
_diffrn_reflns_limit_l_min -24
_diffrn_reflns_number 49908
_diffrn_reflns_theta_full 65.85
_diffrn_reflns_theta_max 65.85
_diffrn_reflns_theta_min 3.44
_exptl_absorpt_coefficient_mu 2.065
_exptl_absorpt_correction_T_max 1.00000
_exptl_absorpt_correction_T_min 0.90916
_exptl_absorpt_correction_type sphere
_exptl_crystal_colour yellow
_exptl_crystal_density_diffrn 1.199
_exptl_crystal_density_method 'not measured'
_exptl_crystal_description rodlike
_exptl_crystal_F_000 2688
_exptl_crystal_size_max 0.2
_exptl_crystal_size_mid 0.05
_exptl_crystal_size_min 0.05
_refine_diff_density_max 1.739
_refine_diff_density_min -0.837
_refine_diff_density_rms 0.137
_refine_ls_extinction_method none
_refine_ls_goodness_of_fit_ref 0.966
_refine_ls_hydrogen_treatment constr
_refine_ls_matrix_type full
_refine_ls_number_parameters 1577
_refine_ls_number_reflns 24554
_refine_ls_number_restraints 40
_refine_ls_restrained_S_all 0.976
_refine_ls_R_factor_all 0.1683
_refine_ls_R_factor_gt 0.1400
_refine_ls_shift/su_max 0.000
_refine_ls_shift/su_mean 0.000
_refine_ls_structure_factor_coef Fsqd
_refine_ls_weighting_details 'calc w=1/[\s^2^(Fo^2^)+(0.4000P)^2^+0.0000P] where P=(Fo^2^+2Fc^2^)/3'
_refine_ls_weighting_scheme calc
_refine_ls_wR_factor_gt 0.3837
_refine_ls_wR_factor_ref 0.4378
_reflns_number_gt 16602
_reflns_number_total 24554
_reflns_threshold_expression >2sigma(I)
_cod_data_source_file ja500117z_si_002.cif
_cod_data_source_block 1b
_cod_original_cell_volume 7468.4(4)
_cod_original_sg_symbol_H-M P-1
_cod_database_code 4121411

loop_
_symmetry_equiv_pos_as_xyz
'x, y, z'
'-x, -y, -z'

loop_
_atom_site_label
_atom_site_type_symbol
_atom_site_fract_x
_atom_site_fract_y
_atom_site_fract_z
_atom_site_U_iso_or_equiv
_atom_site_adp_type
_atom_site_occupancy
_atom_site_symmetry_multiplicity
_atom_site_calc_flag
_atom_site_refinement_flags
S1 S -0.13852(9) -2.20438(7) -0.99907(7) 0.0612(4) Uani 1 1 d .
S2 S 0.72035(9) -2.41284(7) -0.57091(6) 0.0599(4) Uani 1 1 d .
S3 S 1.25698(9) -2.37979(7) -0.58164(7) 0.0614(4) Uani 1 1 d .
S4 S 1.05781(11) -2.64911(8) -0.67634(7) 0.0691(5) Uani 1 1 d .
S5 S 0.82640(9) -2.25897(7) -0.58894(8) 0.0663(4) Uani 1 1 d .
S6 S 0.28907(11) -2.18663(9) -0.69767(8) 0.0763(5) Uani 1 1 d .
S7 S 0.26253(11) -2.35591(9) -0.97869(8) 0.0721(5) Uani 1 1 d .
S8 S -0.10360(11) -2.02831(8) -0.72457(8) 0.0724(5) Uani 1 1 d .
S9 S 0.80615(10) -2.43645(11) -0.84652(8) 0.0796(5) Uani 1 1 d .
S10 S 1.05471(12) -2.92181(10) -0.79055(8) 0.0839(6) Uani 1 1 d .
S11 S 1.27733(15) -3.12965(9) -1.02328(9) 0.0899(6) Uani 1 1 d .
S12 S 1.23294(14) -2.56115(11) -0.84283(8) 0.0912(6) Uani 1 1 d .
N5 N 0.9605(3) -2.5068(2) -0.55012(18) 0.0474(10) Uani 1 1 d .
C2 C 0.8430(3) -2.4600(2) -0.4985(2) 0.0493(11) Uani 1 1 d .
C3 C 0.0439(5) -2.4227(3) -0.9869(3) 0.0672(17) Uani 1 1 d .
C4 C -0.0637(4) -2.0885(3) -0.7661(3) 0.0570(13) Uani 1 1 d .
C5 C -0.0839(3) -2.1981(3) -0.9416(3) 0.0544(12) Uani 1 1 d .
C6 C 0.9618(4) -2.3140(2) -0.5880(2) 0.0538(12) Uani 1 1 d .
C7 C -0.0942(3) -2.0786(3) -0.8226(3) 0.0570(13) Uani 1 1 d .
N4 N 1.0319(3) -2.4280(2) -0.77469(19) 0.0531(10) Uani 1 1 d .
C9 C 0.2117(4) -2.3137(3) -0.9233(3) 0.0611(14) Uani 1 1 d .
C1 C 1.1609(5) -2.5063(3) -0.8174(3) 0.0704(17) Uani 1 1 d .
C302 C 0.8072(3) -2.4556(3) -0.5547(2) 0.0533(12) Uani 1 1 d .
C300 C 0.9073(3) -2.2939(2) -0.6274(3) 0.0565(13) Uani 1 1 d .
C301 C 1.1707(4) -2.4540(3) -0.7834(2) 0.0580(13) Uani 1 1 d .
C14 C 1.0562(4) -2.9486(3) -0.8611(3) 0.0695(18) Uani 1 1 d .
N1 N -0.0019(3) -2.1750(2) -0.8472(2) 0.0491(10) Uani 1 1 d .
C16 C -0.0276(4) -2.3935(3) -0.9928(2) 0.0585(14) Uani 1 1 d .
C17 C 0.9720(3) -2.3819(3) -0.7598(2) 0.0519(12) Uani 1 1 d .
C18 C 1.1050(3) -2.4225(3) -0.7568(2) 0.0515(12) Uani 1 1 d .
C19 C -0.0029(4) -2.1375(3) -0.7490(2) 0.0559(13) Uani 1 1 d .
C20 C 0.0829(5) -2.1716(3) -0.5733(3) 0.0725(19) Uani 1 1 d .
C21 C -0.1460(4) -2.0220(3) -0.8328(3) 0.0684(16) Uani 1 1 d .
N2 N 0.1457(3) -2.2344(2) -0.83660(19) 0.0496(10) Uani 1 1 d .
C23 C 0.9208(3) -2.4804(2) -0.4991(2) 0.0453(11) Uani 1 1 d .
C24 C 0.0964(4) -2.3948(3) -0.9594(2) 0.0597(14) Uani 1 1 d .
C25 C 1.2451(4) -2.4376(3) -0.7732(3) 0.0592(13) Uani 1 1 d .
C26 C 0.0339(3) -2.1743(2) -0.7937(2) 0.0500(12) Uani 1 1 d .
N3 N 1.0399(2) -2.36238(19) -0.67578(18) 0.0456(9) Uani 1 1 d .
C28 C 0.7982(4) -2.4651(3) -0.6581(2) 0.0590(14) Uani 1 1 d .
C29 C 1.0391(3) -2.5275(2) -0.5504(2) 0.0486(12) Uani 1 1 d .
C30 C 1.2367(4) -2.3571(4) -0.4587(3) 0.0738(18) Uani 1 1 d .
C31 C 0.0276(4) -2.1483(3) -0.6891(2) 0.0574(14) Uani 1 1 d .
C32 C 1.1164(5) -3.0988(3) -1.0217(3) 0.077(2) Uani 1 1 d .
C33 C 0.7334(3) -2.4293(3) -0.6463(3) 0.0608(14) Uani 1 1 d .
C34 C 1.1471(5) -3.0230(4) -0.8067(3) 0.085(2) Uani 1 1 d .
C36 C 0.2715(4) -2.2269(3) -0.7984(3) 0.0628(14) Uani 1 1 d .
C37 C 0.0754(3) -2.3330(2) -0.9400(2) 0.0514(12) Uani 1 1 d .
C38 C 0.2285(4) -2.2067(3) -0.7462(3) 0.0584(13) Uani 1 1 d .
C39 C 0.9564(3) -2.5623(3) -0.6427(2) 0.0528(13) Uani 1 1 d .
C40 C 0.1303(3) -2.3023(2) -0.9126(2) 0.0504(12) Uani 1 1 d .
C41 C 0.9212(4) -2.5977(3) -0.6804(3) 0.0630(15) Uani 1 1 d .
C42 C 0.9706(4) -2.6452(3) -0.7008(3) 0.0699(17) Uani 1 1 d .
C43 C 0.7576(3) -2.2037(3) -0.7718(4) 0.078(2) Uani 1 1 d .
C44 C 1.1795(3) -2.3883(3) -0.6839(3) 0.0540(12) Uani 1 1 d .
C45 C 0.9525(5) -2.6933(4) -0.7399(3) 0.081(2) Uani 1 1 d .
C46 C 1.1773(4) -2.3734(3) -0.6226(3) 0.0555(13) Uani 1 1 d .
C47 C 0.9399(7) -2.8009(6) -0.6536(6) 0.125(3) Uiso 1 1 d .
C48 C -0.0196(3) -2.2421(2) -0.9220(2) 0.0526(12) Uani 1 1 d .
C49 C 0.0025(3) -2.3038(3) -0.9460(2) 0.0526(12) Uani 1 1 d .
C50 C 0.9373(4) -2.3008(3) -0.5262(3) 0.0632(15) Uani 1 1 d .
C51 C 1.0303(4) -2.5838(2) -0.6367(2) 0.0515(13) Uani 1 1 d .
C52 C 0.9155(3) -2.3080(3) -0.6902(2) 0.0524(12) Uani 1 1 d .
C53 C 1.3161(6) -3.1045(4) -0.9662(4) 0.096(3) Uani 1 1 d .
C54 C -0.1539(4) -1.9886(3) -0.7834(3) 0.0743(18) Uani 1 1 d .
C55 C 0.9562(5) -2.8642(3) -0.9093(3) 0.074(2) Uani 1 1 d .
C56 C 0.0996(3) -2.2564(2) -0.8753(2) 0.0490(11) Uani 1 1 d .
C57 C 0.1290(5) -2.1905(3) -0.6246(3) 0.0689(17) Uani 1 1 d .
C58 C 0.8929(4) -2.4262(4) -0.8220(2) 0.0684(17) Uani 1 1 d .
C59 C 0.8001(3) -2.4439(2) -0.4416(2) 0.0531(12) Uani 1 1 d .
C60 C -0.1064(3) -2.1410(3) -0.9178(3) 0.0546(13) Uani 1 1 d .
C61 C 0.0128(5) -2.1426(3) -0.5777(3) 0.0708(18) Uani 1 1 d .
C62 C 1.1121(3) -2.3565(2) -0.5855(2) 0.0498(12) Uani 1 1 d .
C63 C 1.0908(5) -2.5215(3) -0.8291(2) 0.0711(18) Uani 1 1 d .
C64 C 1.1185(5) -2.9830(4) -0.7644(4) 0.087(2) Uiso 1 1 d .
C65 C 0.9266(6) -2.7561(3) -0.8807(3) 0.088(2) Uani 1 1 d .
C66 C 1.0967(6) -2.5794(4) -0.8581(3) 0.088(2) Uani 1 1 d .
C67 C 1.1258(4) -2.3494(3) -0.5244(3) 0.0612(14) Uani 1 1 d .
C68 C 0.8110(3) -2.2264(3) -0.7296(3) 0.0680(16) Uani 1 1 d .
C69 C 0.2630(3) -2.2849(3) -0.8957(2) 0.0544(12) Uani 1 1 d .
C70 C 1.3232(4) -2.3848(3) -0.7153(3) 0.0699(16) Uani 1 1 d .
C71 C 1.3882(4) -2.4011(4) -0.7536(4) 0.0772(18) Uani 1 1 d .
C72 C 0.9439(4) -2.4781(3) -0.8307(2) 0.0631(15) Uani 1 1 d .
C73 C 0.6730(4) -2.4013(5) -0.6893(3) 0.083(2) Uani 1 1 d .
C74 C -0.3610(6) -2.1261(5) -1.0879(5) 0.107(3) Uani 1 1 d .
C75 C 1.1061(5) -3.1451(3) -1.0586(3) 0.0720(18) Uani 1 1 d .
C76 C 0.9110(6) -2.8705(6) -0.6242(6) 0.117(3) Uiso 1 1 d D
C77 C -0.0495(4) -2.3354(3) -0.9712(3) 0.0597(14) Uani 1 1 d .
C78 C 0.7541(4) -2.2390(4) -0.8187(3) 0.0747(18) Uani 1 1 d .
N6 N 1.0594(4) -3.0159(2) -0.9604(2) 0.0718(16) Uani 1 1 d .
C80 C 0.9127(5) -2.5260(4) -0.8591(3) 0.083(2) Uani 1 1 d .
C81 C 1.2911(7) -2.3024(7) -0.4702(6) 0.128(3) Uiso 1 1 d .
C82 C 0.3715(4) -2.2044(4) -0.7472(4) 0.0747(17) Uani 1 1 d .
C83 C 1.3141(5) -2.4473(4) -0.8134(3) 0.080(2) Uani 1 1 d .
C84 C 1.1599(3) -2.5673(2) -0.6052(2) 0.0520(12) Uani 1 1 d .
C85 C 1.1737(6) -2.6057(4) -0.8693(4) 0.092(2) Uani 1 1 d D
C86 C -0.2017(5) -1.9249(5) -0.7789(5) 0.096(2) Uiso 1 1 d .
C87 C 0.8658(4) -2.2729(3) -0.5193(3) 0.0655(15) Uani 1 1 d .
C88 C 0.8592(3) -2.2839(3) -0.7330(3) 0.0605(14) Uani 1 1 d .
C89 C 1.1533(6) -3.2037(3) -1.0613(3) 0.083(2) Uani 1 1 d .
C90 C -0.1688(4) -2.1037(3) -0.9463(3) 0.0662(15) Uani 1 1 d .
C91 C 0.3422(4) -2.2973(3) -0.9199(3) 0.0729(17) Uani 1 1 d .
C92 C 0.8422(3) -2.4803(3) -0.6049(2) 0.0523(12) Uani 1 1 d .
C93 C 1.3844(4) -2.4312(4) -0.8032(4) 0.0806(19) Uani 1 1 d .
C94 C 1.2495(4) -2.4044(3) -0.7223(3) 0.0592(13) Uani 1 1 d .
C95 C 0.8598(5) -2.7483(4) -0.9077(4) 0.0839(19) Uiso 1 1 d .
C96 C -0.0193(4) -2.1314(3) -0.6346(3) 0.0695(17) Uani 1 1 d .
C97 C 0.4514(6) -2.1980(6) -0.7339(5) 0.111(3) Uani 1 1 d .
C98 C 0.1077(4) -2.2040(2) -0.7886(2) 0.0547(13) Uani 1 1 d .
C99 C 0.4648(6) -2.2369(5) -0.6711(5) 0.106(3) Uani 1 1 d .
C100 C 1.0037(4) -2.9620(3) -0.9544(2) 0.0666(17) Uani 1 1 d .
C10 C 0.1473(4) -2.1979(2) -0.7391(2) 0.0529(12) Uani 1 1 d .
C102 C -0.3054(5) -2.1581(5) -1.0377(4) 0.094(2) Uiso 1 1 d .
C103 C -0.1920(4) -2.1307(3) -0.9916(3) 0.0682(16) Uani 1 1 d .
C104 C 0.0246(3) -2.2260(2) -0.8809(2) 0.0511(12) Uani 1 1 d .
C105 C 1.2017(4) -2.5823(3) -0.6623(3) 0.0616(14) Uani 1 1 d .
C106 C 1.0085(4) -2.9253(3) -0.9077(3) 0.0710(18) Uani 1 1 d .
C108 C 0.7179(4) -2.4425(3) -0.4285(3) 0.0609(14) Uani 1 1 d .
C109 C 0.9073(3) -2.3751(3) -0.7886(2) 0.0585(14) Uani 1 1 d .
C110 C 1.1974(7) -2.6628(6) -0.8984(6) 0.132(4) Uiso 1 1 d D
C11 C 0.3505(5) -2.3329(4) -0.9668(4) 0.089(2) Uani 1 1 d .
C112 C 0.5480(8) -2.2252(7) -0.6641(7) 0.136(4) Uiso 1 1 d .
C113 C 0.3524(4) -2.2251(3) -0.7973(3) 0.0675(15) Uani 1 1 d .
C114 C 1.4027(6) -3.1151(4) -0.9651(5) 0.102(3) Uani 1 1 d .
C115 C 1.2642(6) -3.0769(3) -0.9266(3) 0.084(2) Uani 1 1 d .
C116 C 0.6788(4) -2.4268(3) -0.3744(3) 0.0677(15) Uani 1 1 d .
C118 C 1.1096(5) -3.0031(3) -0.8620(3) 0.081(2) Uani 1 1 d .
C119 C 0.7182(4) -2.4134(3) -0.3292(3) 0.0716(17) Uani 1 1 d .
C120 C 1.0574(5) -3.0521(3) -1.0082(3) 0.074(2) Uani 1 1 d .
B2 B 0.2261(5) -2.2472(3) -0.8441(3) 0.0592(16) Uani 1 1 d .
C122 C 0.9750(5) -2.8125(3) -0.8793(3) 0.078(2) Uani 1 1 d .
C123 C 0.9153(7) -2.7552(7) -0.7055(7) 0.133(4) Uiso 1 1 d .
C12 C -0.2574(6) -1.9282(5) -0.7200(6) 0.118(3) Uani 1 1 d .
C127 C 1.2014(4) -2.3615(3) -0.5152(3) 0.0625(15) Uani 1 1 d .
C129 C 0.1013(4) -2.1776(3) -0.6840(3) 0.0591(14) Uani 1 1 d .
C13 C 0.4241(7) -2.3568(7) -1.0002(6) 0.132(4) Uani 1 1 d .
C131 C -0.4784(9) -2.1508(7) -1.1342(8) 0.148(5) Uani 1 1 d .
C132 C 0.7898(6) -2.5524(6) -0.8968(6) 0.113(3) Uiso 1 1 d .
C133 C -0.3020(10) -1.8519(10) -0.7220(9) 0.184(7) Uani 1 1 d D
C134 C -0.2518(5) -2.1055(3) -1.0348(5) 0.088(2) Uani 1 1 d .
C136 C 0.9764(3) -2.3486(3) -0.7091(2) 0.0487(11) Uani 1 1 d .
C137 C 0.8071(10) -2.1806(10) -0.4647(9) 0.172(6) Uiso 1 1 d .
B1 B -0.0673(4) -2.1301(3) -0.8639(3) 0.0547(14) Uani 1 1 d .
C139 C 0.8371(5) -2.5088(5) -0.8695(3) 0.095(3) Uani 1 1 d .
C140 C 0.9492(10) -2.9176(9) -0.5813(9) 0.181(6) Uiso 1 1 d D
C142 C 1.1429(6) -2.9929(5) -0.6974(4) 0.104(3) Uani 1 1 d .
C143 C 0.700(4) -2.652(5) -0.727(2) 0.61(5) Uiso 1 1 d D
C145 C 1.0771(3) -2.5602(2) -0.5979(2) 0.0519(12) Uani 1 1 d .
C148 C 0.5941(7) -2.4148(7) -0.6606(6) 0.124(3) Uiso 1 1 d .
C155 C 0.8551(3) -2.3177(3) -0.7821(3) 0.0571(14) Uani 1 1 d .
C15 C -0.4208(8) -2.1774(7) -1.0863(7) 0.132(4) Uiso 1 1 d .
C160 C 0.8186(5) -2.2550(4) -0.4605(4) 0.092(2) Uani 1 1 d .
C163 C 1.2659(9) -2.2325(8) -0.4935(8) 0.153(5) Uiso 1 1 d .
C165 C 1.1091(3) -2.3893(2) -0.7064(2) 0.0500(12) Uani 1 1 d .
B4 B 1.0205(5) -2.4778(3) -0.8113(3) 0.0617(17) Uani 1 1 d .
B6 B 1.1184(6) -3.0333(3) -0.9211(3) 0.075(2) Uani 1 1 d .
C170 C 0.8002(3) -2.2934(4) -0.8246(3) 0.0675(16) Uani 1 1 d .
C177 C 1.1898(6) -3.0739(3) -0.9431(3) 0.081(2) Uani 1 1 d .
C178 C 1.139(4) -2.717(2) -0.872(2) 1.29(19) Uiso 1 1 d D
B5 B 0.9196(4) -2.5155(3) -0.6005(2) 0.0478(13) Uani 1 1 d .
C182 C 0.7489(11) -2.6394(10) -0.7871(9) 0.182(6) Uiso 1 1 d D
C184 C 0.9031(13) -2.9786(11) -0.5487(11) 0.214(8) Uiso 1 1 d D
C185 C 1.5185(9) -3.0936(8) -0.9197(7) 0.158(6) Uani 1 1 d .
B3 B 1.0375(4) -2.3455(3) -0.6144(3) 0.0498(13) Uani 1 1 d .
C199 C 0.7215(9) -2.5930(8) -0.8420(8) 0.157(5) Uiso 1 1 d D
C152 C 1.4293(6) -3.0759(5) -0.9221(5) 0.103(3) Uani 1 1 d .
C173 C 1.5395(5) -3.0477(5) -0.8751(6) 0.116(3) Uani 1 1 d .
C312 C 1.6430(8) -3.0187(8) -0.8205(8) 0.152(5) Uani 1 1 d .
C309 C 1.2280(9) -2.9927(8) -0.7007(8) 0.152(5) Uiso 1 1 d .
C304 C 0.5797(12) -2.2922(9) -0.4905(7) 0.183(7) Uani 1 1 d D
C311 C 1.6186(12) -3.0561(11) -0.8671(11) 0.196(7) Uiso 1 1 d .
C306 C 0.5749(13) -2.2795(12) -0.6043(8) 0.206(8) Uiso 1 1 d D
C305 C 0.5359(15) -2.2475(13) -0.5463(11) 0.260(11) Uiso 1 1 d D
C310 C 1.2486(11) -3.0097(14) -0.6263(11) 0.218(10) Uani 1 1 d .
C317 C 1.3253(14) -2.1800(14) -0.5012(12) 0.221(9) Uiso 1 1 d D
C303 C -0.353(2) -1.874(2) -0.6630(15) 0.346(19) Uiso 1 1 d D
C313 C 0.686(10) -2.669(8) -0.654(2) 0.91(11) Uiso 1 1 d D
C331 C 1.1870(5) -3.1009(3) -0.9941(3) 0.079(2) Uani 1 1 d .
C335 C 0.6732(12) -2.1147(11) -0.6305(11) 0.200(8) Uani 1 1 d D
C342 C 0.4706(14) -2.4758(13) -0.5159(12) 0.221(9) Uiso 1 1 d D
C334 C 0.658(2) -2.078(2) -0.5759(16) 0.316(16) Uiso 1 1 d D
C337 C -0.5387(15) -2.1950(15) -1.1260(13) 0.235(10) Uani 1 1 d .
C316 C 0.7771(19) -2.1253(18) -0.5056(17) 0.276(13) Uiso 1 1 d D
C341 C 0.496(2) -2.489(3) -0.5862(16) 0.40(2) Uiso 1 1 d D
C330 C 0.459(6) -2.384(8) -1.050(8) 1.05(14) Uiso 1 1 d D
C315 C 1.2705(19) -2.769(3) -0.734(2) 0.42(3) Uiso 1 1 d D
C314 C 1.1927(18) -2.7724(15) -0.7629(13) 0.250(11) Uiso 1 1 d D
C336 C 1.241(2) -2.794(2) -0.6591(17) 0.348(19) Uiso 1 1 d D
C333 C 0.698(4) -2.101(5) -0.523(3) 0.66(6) Uiso 1 1 d D
C339 C -0.495(3) -1.838(3) -0.605(2) 0.40(2) Uiso 1 1 d D
C117 C 1.136(3) -2.744(5) -0.801(3) 0.80(9) Uiso 1 1 d D
C338 C -0.421(4) -1.832(5) -0.667(4) 0.68(7) Uiso 1 1 d D
C332 C 1.287(4) -2.108(2) -0.532(6) 0.77(8) Uiso 1 1 d D
C350 C 1.3391(18) -3.0029(16) -0.6265(15) 0.259(11) Uiso 1 1 d D
C340 C 0.5781(14) -2.4846(13) -0.6414(12) 0.222(9) Uiso 1 1 d D
C352 C 0.5236(15) -2.4200(13) -1.0752(14) 0.225(9) Uiso 1 1 d D
C354 C 0.523(2) -2.3713(17) -1.197(2) 0.316(16) Uiso 1 1 d D
C353 C 0.504(2) -2.4213(19) -1.1405(17) 0.287(14) Uiso 1 1 d D
C356 C 1.357(3) -2.053(3) -0.534(2) 0.35(2) Uiso 1 1 d D
C357 C 0.524(7) -2.400(4) -1.2593(19) 0.78(8) Uiso 1 1 d D
C358 C 0.722(11) -2.625(9) -0.605(10) 1.12(16) Uiso 1 1 d D
C355 C 0.378(5) -2.467(12) -0.533(10) 1.3(2) Uiso 1 1 d D
C500 C 1.426(7) -2.930(4) -0.715(4) 0.95(11) Uiso 1 1 d D
C501 C 1.397(3) -3.012(3) -0.694(2) 0.38(2) Uiso 1 1 d D

loop_
_atom_site_aniso_label
_atom_site_aniso_U_11
_atom_site_aniso_U_22
_atom_site_aniso_U_33
_atom_site_aniso_U_23
_atom_site_aniso_U_13
_atom_site_aniso_U_12
S1 0.0791(9) 0.0465(7) 0.0596(8) -0.0084(6) -0.0147(7) -0.0184(6)
S2 0.0749(9) 0.0607(8) 0.0448(7) -0.0089(6) -0.0113(6) -0.0133(6)
S3 0.0809(9) 0.0561(8) 0.0491(7) -0.0044(6) -0.0195(6) -0.0194(6)
S4 0.1171(12) 0.0546(8) 0.0449(7) -0.0254(6) -0.0178(7) -0.0044(8)
S5 0.0796(9) 0.0510(8) 0.0666(9) -0.0143(7) -0.0026(7) -0.0079(6)
S6 0.0993(12) 0.0718(10) 0.0684(10) -0.0292(8) -0.0128(8) -0.0312(8)
S7 0.0960(11) 0.0665(9) 0.0578(9) -0.0280(7) -0.0084(8) 0.0101(8)
S8 0.1056(12) 0.0497(8) 0.0576(9) -0.0203(6) 0.0132(8) -0.0067(7)
S9 0.0723(9) 0.1213(15) 0.0550(9) -0.0373(9) -0.0006(7) -0.0334(9)
S10 0.1213(14) 0.0904(12) 0.0503(8) -0.0371(8) 0.0062(8) -0.0470(10)
S11 0.1543(18) 0.0539(9) 0.0596(10) -0.0102(7) -0.0134(10) -0.0070(10)
S12 0.1353(16) 0.0932(13) 0.0561(9) -0.0383(9) -0.0282(10) 0.0288(12)
N5 0.074(3) 0.038(2) 0.033(2) -0.0107(16) -0.0047(18) -0.0163(18)
C2 0.076(3) 0.042(3) 0.031(2) -0.0072(19) -0.009(2) -0.011(2)
C3 0.124(5) 0.042(3) 0.038(3) -0.012(2) -0.010(3) -0.015(3)
C4 0.081(4) 0.042(3) 0.046(3) -0.016(2) 0.010(2) -0.016(2)
C5 0.072(3) 0.041(3) 0.047(3) -0.006(2) 0.000(2) -0.020(2)
C6 0.088(4) 0.031(2) 0.043(3) -0.002(2) -0.015(2) -0.014(2)
C7 0.073(3) 0.039(3) 0.053(3) -0.006(2) 0.008(2) -0.017(2)
N4 0.077(3) 0.047(2) 0.034(2) -0.0034(18) -0.0099(19) -0.013(2)
C9 0.100(4) 0.045(3) 0.038(3) -0.008(2) -0.013(3) 0.004(3)
C1 0.113(5) 0.067(4) 0.033(3) -0.014(3) -0.017(3) 0.003(3)
C302 0.079(3) 0.041(3) 0.043(3) -0.008(2) -0.009(2) -0.023(2)
C300 0.076(3) 0.034(2) 0.056(3) -0.006(2) -0.002(3) -0.014(2)
C301 0.087(4) 0.053(3) 0.031(2) -0.002(2) -0.012(2) 0.000(3)
C14 0.116(5) 0.054(3) 0.042(3) -0.020(3) 0.007(3) -0.042(3)
N1 0.070(3) 0.035(2) 0.040(2) -0.0084(16) 0.0016(18) -0.0147(18)
C16 0.095(4) 0.045(3) 0.039(3) -0.012(2) -0.011(3) -0.010(3)
C17 0.072(3) 0.053(3) 0.030(2) -0.002(2) -0.006(2) -0.025(2)
C18 0.077(3) 0.045(3) 0.033(2) -0.003(2) -0.012(2) -0.015(2)
C19 0.087(4) 0.037(3) 0.041(3) -0.008(2) 0.006(2) -0.023(2)
C20 0.132(6) 0.044(3) 0.045(3) -0.018(2) -0.003(3) -0.022(3)
C21 0.088(4) 0.047(3) 0.063(4) -0.010(3) 0.016(3) -0.018(3)
N2 0.080(3) 0.034(2) 0.034(2) -0.0059(16) -0.0070(18) -0.0090(18)
C23 0.075(3) 0.031(2) 0.032(2) -0.0103(18) -0.004(2) -0.012(2)
C24 0.103(4) 0.043(3) 0.034(2) -0.011(2) -0.006(3) -0.011(3)
C25 0.080(4) 0.055(3) 0.041(3) -0.004(2) -0.018(3) 0.002(3)
C26 0.078(3) 0.033(2) 0.039(2) -0.0121(19) 0.002(2) -0.015(2)
N3 0.071(3) 0.0329(19) 0.0325(19) -0.0009(15) -0.0125(18) -0.0102(17)
C28 0.074(4) 0.064(3) 0.037(3) -0.005(2) -0.003(2) -0.025(3)
C29 0.084(4) 0.030(2) 0.032(2) -0.0051(18) -0.007(2) -0.012(2)
C30 0.108(5) 0.076(4) 0.042(3) -0.004(3) -0.027(3) -0.032(4)
C31 0.093(4) 0.038(3) 0.041(3) -0.013(2) 0.006(3) -0.019(3)
C32 0.150(6) 0.043(3) 0.032(3) -0.002(2) 0.006(3) -0.033(4)
C33 0.068(3) 0.074(4) 0.040(3) -0.008(3) -0.008(2) -0.024(3)
C34 0.153(7) 0.071(4) 0.039(3) -0.018(3) -0.007(3) -0.058(4)
C36 0.087(4) 0.046(3) 0.054(3) -0.005(2) -0.010(3) -0.014(3)
C37 0.082(4) 0.040(3) 0.032(2) -0.0096(19) -0.004(2) -0.009(2)
C38 0.091(4) 0.042(3) 0.045(3) -0.009(2) -0.014(3) -0.015(3)
C39 0.082(4) 0.052(3) 0.030(2) -0.012(2) -0.013(2) -0.018(3)
C40 0.082(4) 0.037(2) 0.030(2) -0.0041(19) -0.009(2) -0.006(2)
C41 0.099(4) 0.060(3) 0.036(3) -0.016(2) -0.011(3) -0.021(3)
C42 0.120(5) 0.059(3) 0.037(3) -0.020(3) -0.014(3) -0.012(3)
C43 0.055(3) 0.064(4) 0.094(5) 0.019(4) -0.004(3) -0.014(3)
C44 0.081(3) 0.039(3) 0.044(3) -0.006(2) -0.016(2) -0.008(2)
C45 0.140(6) 0.069(4) 0.048(3) -0.029(3) -0.024(4) -0.019(4)
C46 0.085(4) 0.037(2) 0.044(3) 0.006(2) -0.024(3) -0.016(2)
C48 0.081(3) 0.038(2) 0.036(2) -0.005(2) 0.002(2) -0.023(2)
C49 0.084(4) 0.043(3) 0.032(2) -0.010(2) -0.006(2) -0.011(2)
C50 0.093(4) 0.046(3) 0.051(3) -0.017(2) 0.002(3) -0.012(3)
C51 0.096(4) 0.033(2) 0.027(2) -0.0084(18) -0.010(2) -0.008(2)
C52 0.072(3) 0.046(3) 0.036(2) 0.002(2) -0.008(2) -0.023(2)
C53 0.155(8) 0.049(4) 0.078(5) 0.001(3) -0.022(5) -0.014(4)
C54 0.097(5) 0.055(3) 0.062(4) -0.016(3) 0.020(3) -0.008(3)
C55 0.134(6) 0.048(3) 0.039(3) -0.019(2) 0.019(3) -0.037(3)
C56 0.077(3) 0.037(2) 0.031(2) -0.0071(19) 0.003(2) -0.012(2)
C57 0.130(5) 0.035(3) 0.042(3) -0.007(2) -0.007(3) -0.027(3)
C58 0.084(4) 0.090(5) 0.031(3) -0.008(3) -0.003(2) -0.042(4)
C59 0.082(4) 0.035(2) 0.039(3) -0.0029(19) -0.010(2) -0.002(2)
C60 0.074(3) 0.040(3) 0.048(3) -0.012(2) 0.007(2) -0.021(2)
C61 0.125(6) 0.042(3) 0.042(3) -0.013(2) 0.010(3) -0.019(3)
C62 0.074(3) 0.037(2) 0.040(2) -0.004(2) -0.014(2) -0.015(2)
C63 0.137(6) 0.051(3) 0.026(2) -0.007(2) -0.021(3) 0.000(3)
C65 0.154(7) 0.052(4) 0.053(4) -0.025(3) 0.029(4) -0.023(4)
C66 0.143(7) 0.085(5) 0.047(3) -0.016(3) -0.038(4) -0.014(5)
C67 0.093(4) 0.048(3) 0.046(3) -0.006(2) -0.018(3) -0.022(3)
C68 0.061(3) 0.061(4) 0.076(4) 0.001(3) -0.009(3) -0.023(3)
C69 0.077(3) 0.041(3) 0.043(3) -0.007(2) -0.008(2) -0.001(2)
C70 0.081(4) 0.064(4) 0.055(3) 0.010(3) -0.014(3) -0.004(3)
C71 0.075(4) 0.073(4) 0.073(4) 0.005(3) -0.012(3) -0.005(3)
C72 0.102(4) 0.056(3) 0.032(2) -0.013(2) 0.000(3) -0.026(3)
C73 0.074(4) 0.120(6) 0.054(4) -0.002(4) -0.024(3) -0.024(4)
C74 0.120(7) 0.086(5) 0.127(8) -0.026(5) -0.057(6) 0.014(5)
C75 0.132(6) 0.046(3) 0.034(3) -0.005(2) 0.004(3) -0.027(3)
C77 0.101(4) 0.039(3) 0.043(3) -0.007(2) -0.017(3) -0.020(3)
C78 0.066(4) 0.093(5) 0.059(4) 0.001(3) -0.010(3) -0.027(3)
N6 0.145(5) 0.038(2) 0.033(2) -0.0088(18) 0.001(3) -0.041(3)
C80 0.111(6) 0.102(5) 0.044(3) -0.028(3) -0.001(3) -0.049(4)
C82 0.083(4) 0.072(4) 0.075(4) -0.019(3) -0.016(3) -0.025(3)
C83 0.109(6) 0.074(4) 0.045(3) -0.002(3) -0.001(3) 0.008(4)
C84 0.085(4) 0.039(2) 0.032(2) -0.0093(19) -0.007(2) -0.007(2)
C85 0.130(7) 0.095(5) 0.069(4) -0.046(4) -0.041(4) 0.032(5)
C87 0.102(5) 0.040(3) 0.051(3) -0.009(2) -0.004(3) -0.003(3)
C88 0.058(3) 0.049(3) 0.063(3) 0.014(3) -0.009(2) -0.018(2)
C89 0.166(7) 0.048(3) 0.035(3) -0.011(2) -0.001(3) -0.021(4)
C90 0.077(4) 0.045(3) 0.069(4) -0.001(3) 0.000(3) -0.022(3)
C91 0.098(5) 0.053(3) 0.066(4) -0.013(3) -0.017(3) 0.017(3)
C92 0.071(3) 0.049(3) 0.038(3) -0.006(2) -0.008(2) -0.026(2)
C93 0.079(4) 0.082(5) 0.071(4) -0.006(4) -0.004(3) 0.005(3)
C94 0.075(3) 0.054(3) 0.044(3) 0.001(2) -0.014(2) -0.003(3)
C96 0.122(5) 0.046(3) 0.038(3) -0.012(2) 0.010(3) -0.026(3)
C97 0.105(6) 0.141(8) 0.102(7) -0.055(6) -0.003(5) -0.053(6)
C98 0.094(4) 0.033(2) 0.036(2) -0.0026(19) -0.004(2) -0.021(2)
C99 0.111(6) 0.100(6) 0.117(7) -0.024(5) -0.048(6) -0.006(5)
C100 0.123(5) 0.047(3) 0.028(2) -0.013(2) 0.012(3) -0.037(3)
C10 0.087(4) 0.035(2) 0.038(3) -0.0109(19) -0.003(2) -0.012(2)
C103 0.076(4) 0.047(3) 0.080(4) -0.001(3) -0.017(3) -0.023(3)
C104 0.078(3) 0.039(2) 0.034(2) -0.0076(19) 0.002(2) -0.017(2)
C105 0.097(4) 0.048(3) 0.036(3) -0.009(2) -0.002(3) 0.003(3)
C106 0.122(5) 0.052(3) 0.042(3) -0.025(2) 0.015(3) -0.035(3)
C108 0.075(4) 0.057(3) 0.044(3) -0.006(2) -0.002(2) 0.004(3)
C109 0.076(3) 0.067(3) 0.031(2) -0.003(2) -0.003(2) -0.031(3)
C11 0.106(5) 0.081(5) 0.082(5) -0.028(4) -0.013(4) 0.017(4)
C113 0.080(4) 0.063(4) 0.061(4) -0.014(3) -0.012(3) -0.017(3)
C114 0.133(7) 0.062(4) 0.104(6) -0.007(4) -0.017(5) 0.002(4)
C115 0.142(7) 0.046(3) 0.061(4) -0.007(3) -0.016(4) -0.014(4)
C116 0.080(4) 0.074(4) 0.049(3) -0.015(3) -0.011(3) 0.005(3)
C118 0.142(6) 0.059(4) 0.045(3) -0.015(3) 0.005(3) -0.050(4)
C119 0.095(5) 0.067(4) 0.049(3) -0.013(3) -0.007(3) 0.012(3)
C120 0.146(6) 0.045(3) 0.032(3) -0.015(2) 0.011(3) -0.044(3)
B2 0.096(5) 0.039(3) 0.041(3) -0.007(2) -0.009(3) -0.003(3)
C122 0.141(6) 0.057(4) 0.038(3) -0.025(3) 0.012(3) -0.034(4)
C12 0.115(6) 0.090(6) 0.142(9) -0.050(6) 0.036(6) -0.011(5)
C127 0.096(4) 0.054(3) 0.038(3) -0.003(2) -0.013(3) -0.032(3)
C129 0.100(4) 0.034(2) 0.045(3) -0.013(2) -0.003(3) -0.018(3)
C13 0.121(8) 0.159(10) 0.131(9) -0.076(8) -0.012(6) 0.041(7)
C131 0.158(11) 0.113(8) 0.195(14) -0.044(9) -0.080(10) 0.005(8)
C133 0.162(12) 0.190(15) 0.165(14) -0.032(12) 0.046(10) 0.044(11)
C134 0.110(5) 0.050(3) 0.118(6) -0.020(4) -0.052(5) -0.007(3)
C136 0.066(3) 0.043(3) 0.037(2) -0.003(2) -0.009(2) -0.021(2)
B1 0.076(4) 0.039(3) 0.044(3) -0.005(2) 0.006(3) -0.019(3)
C139 0.107(6) 0.135(7) 0.054(4) -0.038(4) 0.005(4) -0.066(5)
C142 0.160(8) 0.103(6) 0.061(4) -0.028(4) -0.018(5) -0.053(6)
C145 0.090(4) 0.036(2) 0.029(2) -0.0044(19) -0.012(2) -0.004(2)
C155 0.058(3) 0.070(4) 0.041(3) 0.000(2) -0.011(2) -0.026(3)
C160 0.123(6) 0.070(4) 0.078(5) -0.028(4) 0.014(4) 0.010(4)
C165 0.074(3) 0.036(2) 0.037(2) -0.0001(19) -0.006(2) -0.012(2)
B4 0.102(5) 0.054(4) 0.029(3) 0.001(2) -0.017(3) -0.027(3)
B6 0.142(7) 0.045(3) 0.039(3) -0.010(3) -0.001(4) -0.040(4)
C170 0.059(3) 0.078(4) 0.056(3) 0.006(3) -0.007(3) -0.020(3)
C177 0.158(7) 0.041(3) 0.042(3) 0.001(2) -0.016(4) -0.029(4)
B5 0.075(4) 0.043(3) 0.025(2) -0.003(2) -0.008(2) -0.015(3)
C185 0.180(13) 0.153(11) 0.122(10) 0.023(8) -0.018(9) -0.086(10)
B3 0.084(4) 0.028(2) 0.036(3) 0.001(2) -0.010(3) -0.018(2)
C152 0.126(7) 0.082(5) 0.094(6) -0.010(4) -0.005(5) -0.017(5)
C173 0.087(5) 0.093(6) 0.150(9) -0.001(6) -0.004(6) -0.002(5)
C312 0.139(10) 0.142(10) 0.179(13) -0.053(10) 0.000(9) -0.038(8)
C304 0.239(18) 0.179(14) 0.137(12) -0.033(10) -0.079(12) 0.065(13)
C310 0.177(15) 0.32(3) 0.22(2) -0.142(19) -0.091(14) -0.016(15)
C331 0.152(7) 0.040(3) 0.044(3) -0.007(2) -0.005(4) -0.026(3)
C335 0.190(15) 0.221(19) 0.23(2) -0.127(17) -0.060(14) 0.003(13)
C337 0.24(2) 0.26(3) 0.24(2) -0.11(2) -0.08(2) -0.01(2)

loop_
_atom_type_symbol
_atom_type_description
_atom_type_scat_dispersion_real
_atom_type_scat_dispersion_imag
_atom_type_scat_source
C C 0.0181 0.0091 'International Tables Vol C Tables 4.2.6.8 and 6.1.1.4'
N N 0.0311 0.0180 'International Tables Vol C Tables 4.2.6.8 and 6.1.1.4'
O O 0.0492 0.0322 'International Tables Vol C Tables 4.2.6.8 and 6.1.1.4'
S S 0.3331 0.5567 'International Tables Vol C Tables 4.2.6.8 and 6.1.1.4'
B B 0.0090 0.0039 'International Tables Vol C Tables 4.2.6.8 and 6.1.1.4'
H H 0.0000 0.0000 'International Tables Vol C Tables 4.2.6.8 and 6.1.1.4'

loop_
_geom_angle_atom_site_label_1
_geom_angle_atom_site_label_2
_geom_angle_atom_site_label_3
_geom_angle
_geom_angle_site_symmetry_1
_geom_angle_site_symmetry_3
C5 S1 C103 92.5(3) . .
C33 S2 C302 91.5(3) . .
C127 S3 C46 92.9(3) . .
C42 S4 C51 91.6(3) . .
C300 S5 C87 91.9(3) . .
C82 S6 C38 92.4(3) . .
C11 S7 C9 92.8(3) . .
C54 S8 C4 92.7(3) . .
C139 S9 C58 93.5(4) . .
C64 S10 C14 92.3(4) . .
C53 S11 C331 90.3(4) . .
C85 S12 C1 95.1(4) . .
C23 N5 C29 119.6(4) . .
C23 N5 B5 120.1(5) . .
C29 N5 B5 120.2(4) . .
C23 C2 C59 119.0(4) . .
C23 C2 C302 119.7(5) . .
C59 C2 C302 121.3(5) . .
C16 C3 C24 121.2(5) . .
C7 C4 C19 123.8(5) . .
C7 C4 S8 109.6(4) . .
C19 C4 S8 126.3(4) . .
C60 C5 C48 122.1(5) . .
C60 C5 S1 110.9(4) . .
C48 C5 S1 126.8(4) . .
C300 C6 C50 112.3(6) . .
C300 C6 B3 118.1(5) . .
C50 C6 B3 129.6(5) . .
C4 C7 C21 113.8(5) . .
C4 C7 B1 116.1(5) . .
C21 C7 B1 130.1(6) . .
C17 N4 C18 118.3(4) . .
C17 N4 B4 120.9(5) . .
C18 N4 B4 120.8(5) . .
C69 C9 C40 123.6(5) . .
C69 C9 S7 109.9(5) . .
C40 C9 S7 126.1(4) . .
C63 C1 C301 123.2(6) . .
C63 C1 S12 110.6(5) . .
C301 C1 S12 126.0(6) . .
C92 C302 C2 122.4(5) . .
C92 C302 S2 110.8(4) . .
C2 C302 S2 126.5(4) . .
C6 C300 C52 122.5(5) . .
C6 C300 S5 111.0(4) . .
C52 C300 S5 126.2(5) . .
C18 C301 C25 119.1(5) . .
C18 C301 C1 118.5(6) . .
C25 C301 C1 122.2(6) . .
C106 C14 C118 123.4(5) . .
C106 C14 S10 127.5(6) . .
C118 C14 S10 108.8(5) . .
C104 N1 C26 116.7(4) . .
C104 N1 B1 120.8(5) . .
C26 N1 B1 122.3(4) . .
C3 C16 C77 120.2(5) . .
C109 C17 N4 119.6(5) . .
C109 C17 C136 121.1(5) . .
N4 C17 C136 118.9(5) . .
C301 C18 N4 120.7(5) . .
C301 C18 C165 120.0(5) . .
N4 C18 C165 119.0(5) . .
C26 C19 C4 119.6(5) . .
C26 C19 C31 116.9(5) . .
C4 C19 C31 123.3(5) . .
C61 C20 C57 122.1(6) . .
C54 C21 C7 111.3(6) . .
C98 N2 B2 121.6(5) . .
C98 N2 C56 117.6(5) . .
B2 N2 C56 120.7(5) . .
C2 C23 N5 119.8(4) . .
C2 C23 C29 120.2(4) . 2_704
N5 C23 C29 119.9(5) . 2_704
C3 C24 C37 118.7(6) . .
C83 C25 C301 123.3(6) . .
C83 C25 C94 117.7(6) . .
C301 C25 C94 118.8(5) . .
C98 C26 C19 120.7(5) . .
C98 C26 N1 120.3(4) . .
C19 C26 N1 118.7(5) . .
C136 N3 C165 117.5(4) . .
C136 N3 B3 121.5(5) . .
C165 N3 B3 120.9(4) . .
C33 C28 C92 112.5(5) . .
C145 C29 N5 119.9(5) . .
C145 C29 C23 119.6(5) . 2_704
N5 C29 C23 120.4(4) . 2_704
C81 C30 C127 115.1(7) . .
C81 C30 C358 77(6) . 2_704
C127 C30 C358 164(6) . 2_704
C129 C31 C96 119.9(6) . .
C129 C31 C19 120.1(5) . .
C96 C31 C19 119.9(6) . .
C120 C32 C75 120.5(8) . .
C120 C32 C331 118.5(6) . .
C75 C32 C331 120.9(7) . .
C28 C33 C73 129.3(6) . .
C28 C33 S2 112.5(4) . .
C73 C33 S2 118.3(5) . .
C64 C34 C118 109.4(8) . .
C38 C36 C113 111.2(6) . .
C38 C36 B2 116.4(6) . .
C113 C36 B2 132.3(6) . .
C49 C37 C24 119.7(5) . .
C49 C37 C40 120.9(5) . .
C24 C37 C40 119.3(5) . .
C36 C38 C10 122.6(5) . .
C36 C38 S6 110.8(5) . .
C10 C38 S6 126.3(4) . .
C51 C39 C41 113.0(5) . .
C51 C39 B5 116.3(4) . .
C41 C39 B5 129.7(6) . .
C56 C40 C9 118.9(5) . .
C56 C40 C37 116.6(5) . .
C9 C40 C37 124.5(5) . .
C42 C41 C39 111.4(6) . .
C41 C42 C45 125.9(7) . .
C41 C42 S4 113.4(4) . .
C45 C42 S4 120.7(6) . .
C78 C43 C68 118.4(7) . .
C165 C44 C46 118.1(5) . .
C165 C44 C94 118.3(5) . .
C46 C44 C94 123.5(5) . .
C123 C45 C42 117.0(7) . .
C62 C46 C44 124.9(5) . .
C62 C46 S3 109.7(4) . .
C44 C46 S3 125.2(5) . .
C123 C47 C76 126.5(12) . .
C104 C48 C5 120.2(5) . .
C104 C48 C49 117.9(5) . .
C5 C48 C49 121.8(5) . .
C37 C49 C77 119.5(5) . .
C37 C49 C48 118.7(5) . .
C77 C49 C48 121.7(5) . .
C87 C50 C6 113.4(6) . .
C39 C51 C145 124.4(5) . .
C39 C51 S4 110.5(4) . .
C145 C51 S4 124.8(4) . .
C136 C52 C300 119.4(5) . .
C136 C52 C88 118.1(5) . .
C300 C52 C88 122.4(6) . .
C115 C53 C114 127.6(9) . .
C115 C53 S11 113.9(8) . .
C114 C53 S11 118.6(7) . .
C21 C54 C86 126.4(7) . .
C21 C54 S8 112.4(5) . .
C86 C54 S8 121.2(6) . .
C75 C55 C122 120.2(7) 2_7/3 .
C75 C55 C106 121.3(5) 2_7/3 .
C122 C55 C106 118.3(7) . .
C40 C56 N2 120.4(5) . .
C40 C56 C104 120.3(5) . .
N2 C56 C104 119.0(4) . .
C20 C57 C129 119.0(7) . .
C72 C58 C109 123.2(6) . .
C72 C58 S9 110.6(5) . .
C109 C58 S9 125.6(6) . .
C84 C59 C108 117.6(5) 2_704 .
C84 C59 C2 119.2(5) 2_704 .
C108 C59 C2 123.2(5) . .
C5 C60 C90 112.2(5) . .
C5 C60 B1 117.7(5) . .
C90 C60 B1 129.9(5) . .
C20 C61 C96 121.4(6) . .
C46 C62 C67 113.2(5) . .
C46 C62 B3 117.2(5) . .
C67 C62 B3 129.6(5) . .
C1 C63 C66 111.7(7) . .
C1 C63 B4 118.4(5) . .
C66 C63 B4 129.9(7) . .
C34 C64 C142 123.6(8) . .
C34 C64 S10 115.0(7) . .
C142 C64 S10 121.4(7) . .
C122 C65 C95 122.6(7) . .
C85 C66 C63 113.2(7) . .
C127 C67 C62 113.5(6) . .
C43 C68 C88 121.5(7) . .
C9 C69 C91 112.9(5) . .
C9 C69 B2 115.8(5) . .
C91 C69 B2 131.3(6) . .
C71 C70 C94 120.3(7) . .
C70 C71 C93 122.0(7) . .
C58 C72 C80 112.5(7) . .
C58 C72 B4 117.7(5) . .
C80 C72 B4 129.8(7) . .
C148 C73 C33 115.5(7) . .
C15 C74 C102 109.3(9) . .
C55 C75 C89 117.0(6) 2_7/3 .
C55 C75 C32 119.0(7) 2_7/3 .
C89 C75 C32 123.8(8) . .
C140 C76 C47 122.3(12) . .
C16 C77 C49 120.6(6) . .
C170 C78 C43 122.2(6) . .
C120 N6 B6 118.6(6) . .
C120 N6 C100 119.2(6) . .
B6 N6 C100 122.2(5) . .
C139 C80 C72 112.2(7) . .
C163 C81 C30 119.8(11) . .
C163 C81 C358 141(6) . 2_704
C30 C81 C358 56(4) . 2_704
C113 C82 C97 126.6(7) . .
C113 C82 S6 110.4(5) . .
C97 C82 S6 122.9(6) . .
C93 C83 C25 122.7(7) . .
C59 C84 C105 119.9(6) 2_704 .
C59 C84 C145 120.5(5) 2_704 .
C105 C84 C145 119.5(5) . .
C66 C85 C110 125.5(9) . .
C66 C85 S12 109.3(5) . .
C110 C85 S12 125.2(8) . .
C12 C86 C54 116.2(8) . .
C50 C87 C160 128.9(6) . .
C50 C87 S5 111.4(5) . .
C160 C87 S5 119.7(6) . .
C68 C88 C155 118.5(6) . .
C68 C88 C52 122.5(6) . .
C155 C88 C52 118.9(6) . .
C95 C89 C75 124.5(8) 2_7/3 .
C103 C90 C60 113.7(6) . .
C11 C91 C69 112.8(7) . .
C302 C92 C28 112.7(5) . .
C302 C92 B5 118.1(5) . .
C28 C92 B5 129.1(5) . .
C83 C93 C71 119.0(7) . .
C70 C94 C44 122.6(6) . .
C70 C94 C25 118.0(6) . .
C44 C94 C25 119.3(5) . .
C89 C95 C65 117.0(7) 2_7/3 .
C61 C96 C31 118.0(7) . .
C99 C97 C82 113.4(8) . .
N2 C98 C26 119.4(5) . .
N2 C98 C10 119.3(5) . .
C26 C98 C10 120.9(5) . .
C97 C99 C112 107.6(9) . .
C106 C100 C120 120.7(7) . 2_7/3
C106 C100 N6 117.9(7) . .
C120 C100 N6 121.3(5) 2_7/3 .
C98 C10 C38 119.6(5) . .
C98 C10 C129 117.1(6) . .
C38 C10 C129 123.1(5) . .
C134 C102 C74 109.2(7) . .
C90 C103 C134 130.6(6) . .
C90 C103 S1 110.7(5) . .
C134 C103 S1 118.7(5) . .
C48 C104 N1 120.1(5) . .
C48 C104 C56 120.7(5) . .
N1 C104 C56 119.0(5) . .
C119 C105 C84 119.8(6) 2_704 .
C14 C106 C100 121.0(6) . .
C14 C106 C55 123.2(5) . .
C100 C106 C55 115.6(7) . .
C116 C108 C59 121.8(6) . .
C17 C109 C155 117.3(5) . .
C17 C109 C58 119.2(6) . .
C155 C109 C58 123.4(5) . .
C85 C110 C178 108.2(17) . .
C91 C11 C13 127.0(9) . .
C91 C11 S7 111.4(6) . .
C13 C11 S7 121.3(7) . .
C99 C112 C306 111.0(13) . .
C82 C113 C36 115.2(6) . .
C152 C114 C53 110.9(8) . .
C53 C115 C177 111.6(8) . .
C108 C116 C119 120.7(6) . .
C14 C118 C34 114.4(6) . .
C14 C118 B6 115.9(7) . .
C34 C118 B6 129.7(8) . .
C116 C119 C105 120.1(6) . 2_704
C32 C120 N6 121.3(7) . .
C32 C120 C100 119.2(5) . 2_7/3
N6 C120 C100 119.4(7) . 2_7/3
N2 B2 C36 118.3(5) . .
N2 B2 C69 118.4(5) . .
C36 B2 C69 123.2(6) . .
C65 C122 C55 118.3(8) . .
C47 C123 C45 125.5(11) . .
C86 C12 C133 109.5(9) . .
C67 C127 C30 128.2(6) . .
C67 C127 S3 110.6(4) . .
C30 C127 S3 121.1(5) . .
C31 C129 C57 119.5(6) . .
C31 C129 C10 119.5(5) . .
C57 C129 C10 120.9(6) . .
C330 C13 C11 146(6) . .
C337 C131 C15 112.3(16) . .
C139 C132 C199 111.9(9) . .
C303 C133 C12 95(2) . .
C102 C134 C103 114.6(6) . .
C52 C136 N3 120.3(5) . .
C52 C136 C17 119.7(5) . .
N3 C136 C17 119.8(5) . .
C316 C137 C160 136(2) . .
N1 B1 C60 117.3(5) . .
N1 B1 C7 117.0(5) . .
C60 B1 C7 125.5(6) . .
C80 C139 C132 122.7(9) . .
C80 C139 S9 111.1(5) . .
C132 C139 S9 126.2(8) . .
C76 C140 C184 113.2(16) . .
C309 C142 C64 112.1(9) . .
C182 C143 C313 153(10) . .
C29 C145 C84 118.0(5) . .
C29 C145 C51 118.1(5) . .
C84 C145 C51 123.9(5) . .
C340 C148 C73 113.6(14) . .
C88 C155 C170 118.8(6) . .
C88 C155 C109 119.4(5) . .
C170 C155 C109 121.8(6) . .
C74 C15 C131 113.4(11) . .
C137 C160 C87 114.3(9) . .
C81 C163 C317 115.5(15) . .
C44 C165 N3 120.2(5) . .
C44 C165 C18 120.2(5) . .
N3 C165 C18 119.4(5) . .
N4 B4 C72 117.4(6) . .
N4 B4 C63 116.5(6) . .
C72 B4 C63 126.0(6) . .
N6 B6 C177 119.0(6) . .
N6 B6 C118 117.0(8) . .
C177 B6 C118 123.7(8) . .
C78 C170 C155 120.6(7) . .
C331 C177 C115 113.2(8) . .
C331 C177 B6 116.8(8) . .
C115 C177 B6 128.8(6) . .
C117 C178 C110 112.4(19) . .
N5 B5 C92 117.4(5) . .
N5 B5 C39 118.0(5) . .
C92 B5 C39 124.6(5) . .
C143 C182 C199 119(4) . .
C152 C185 C173 102.8(12) . .
N3 B3 C6 116.1(5) . .
N3 B3 C62 117.0(5) . .
C6 B3 C62 126.8(5) . .
C182 C199 C132 115.3(14) . .
C114 C152 C185 107.9(10) . .
C311 C173 C185 111.7(13) . .
C142 C309 C310 108.5(13) . .
C173 C311 C312 115.7(17) . .
C305 C306 C112 101.5(15) . .
C306 C305 C304 99.9(13) . .
C350 C310 C309 111(2) . .
C163 C317 C332 107(3) . .
C338 C303 C133 107(4) . .
C143 C313 C358 125(10) . .
C177 C331 C32 122.0(8) . .
C177 C331 S11 111.1(7) . .
C32 C331 S11 126.7(5) . .
C342 C342 C341 97(3) 2_604 .
C342 C342 C355 145(8) 2_604 .
C341 C342 C355 86(7) . .
C333 C334 C335 119(5) . .
C137 C316 C333 136(5) . .
C342 C341 C340 138(3) . .
C13 C330 C352 147(10) . .
C336 C315 C314 101.3(16) . .
C117 C314 C315 153(5) . .
C334 C333 C316 141(7) . .
C314 C117 C178 133(7) . .
C303 C338 C339 122(5) . .
C317 C332 C356 102(4) . .
C310 C350 C501 115(3) . .
C148 C340 C341 105(2) . .
C330 C352 C353 102(7) . .
C353 C354 C357 112(2) . .
C354 C353 C352 125(4) . .
C30 C358 C313 137(10) 2_704 .
C30 C358 C81 48(5) 2_704 2_704
C313 C358 C81 95(8) . 2_704
C350 C501 C500 94.7(15) . .

loop_
_geom_bond_atom_site_label_1
_geom_bond_atom_site_label_2
_geom_bond_distance
_geom_bond_site_symmetry_2
S1 C5 1.733(6) .
S1 C103 1.737(7) .
S2 C33 1.736(6) .
S2 C302 1.748(6) .
S3 C127 1.718(7) .
S3 C46 1.764(6) .
S4 C42 1.694(8) .
S4 C51 1.752(5) .
S5 C300 1.728(6) .
S5 C87 1.729(7) .
S6 C82 1.733(8) .
S6 C38 1.750(6) .
S7 C11 1.721(10) .
S7 C9 1.743(6) .
S8 C54 1.692(8) .
S8 C4 1.735(5) .
S9 C139 1.691(10) .
S9 C58 1.737(6) .
S10 C64 1.675(9) .
S10 C14 1.751(6) .
S11 C53 1.707(10) .
S11 C331 1.729(9) .
S12 C85 1.676(9) .
S12 C1 1.741(7) .
N5 C23 1.413(6) .
N5 C29 1.416(7) .
N5 B5 1.461(7) .
C2 C23 1.400(8) .
C2 C59 1.442(7) .
C2 C302 1.451(7) .
C3 C16 1.365(10) .
C3 C24 1.397(9) .
C4 C7 1.393(9) .
C4 C19 1.442(9) .
C5 C60 1.388(8) .
C5 C48 1.448(8) .
C6 C300 1.370(8) .
C6 C50 1.432(8) .
C6 B3 1.522(9) .
C7 C21 1.413(9) .
C7 B1 1.543(8) .
N4 C17 1.410(8) .
N4 C18 1.420(7) .
N4 B4 1.473(8) .
C9 C69 1.392(9) .
C9 C40 1.424(9) .
C1 C63 1.367(11) .
C1 C301 1.465(9) .
C302 C92 1.356(8) .
C300 C52 1.452(8) .
C301 C18 1.393(8) .
C301 C25 1.436(9) .
C14 C106 1.399(11) .
C14 C118 1.404(12) .
N1 C104 1.420(7) .
N1 C26 1.421(7) .
N1 B1 1.455(9) .
C16 C77 1.381(8) .
C17 C109 1.371(8) .
C17 C136 1.444(7) .
C18 C165 1.435(7) .
C19 C26 1.416(7) .
C19 C31 1.460(8) .
C20 C61 1.337(11) .
C20 C57 1.389(9) .
C21 C54 1.392(9) .
N2 C98 1.398(7) .
N2 B2 1.408(9) .
N2 C56 1.425(7) .
C23 C29 1.431(7) 2_704
C24 C37 1.423(7) .
C25 C83 1.409(10) .
C25 C94 1.447(8) .
C26 C98 1.403(9) .
N3 C136 1.408(7) .
N3 C165 1.430(7) .
N3 B3 1.457(7) .
C28 C33 1.331(9) .
C28 C92 1.462(8) .
C29 C145 1.415(7) .
C29 C23 1.431(7) 2_704
C30 C81 1.462(14) .
C30 C127 1.493(8) .
C30 C358 1.63(18) 2_704
C31 C129 1.397(9) .
C31 C96 1.433(8) .
C32 C120 1.400(11) .
C32 C75 1.416(9) .
C32 C331 1.458(12) .
C33 C73 1.524(9) .
C34 C64 1.385(11) .
C34 C118 1.430(11) .
C36 C38 1.394(9) .
C36 C113 1.429(9) .
C36 B2 1.517(10) .
C37 C49 1.388(8) .
C37 C40 1.459(8) .
C38 C10 1.413(9) .
C39 C51 1.359(9) .
C39 C41 1.446(7) .
C39 B5 1.520(8) .
C40 C56 1.405(7) .
C41 C42 1.357(10) .
C42 C45 1.523(8) .
C43 C78 1.395(11) .
C43 C68 1.402(10) .
C44 C165 1.407(8) .
C44 C46 1.437(8) .
C44 C94 1.437(9) .
C45 C123 1.440(16) .
C46 C62 1.366(9) .
C47 C123 1.391(17) .
C47 C76 1.491(17) .
C48 C104 1.388(8) .
C48 C49 1.474(7) .
C49 C77 1.402(8) .
C50 C87 1.345(10) .
C51 C145 1.449(7) .
C52 C136 1.376(8) .
C52 C88 1.455(8) .
C53 C115 1.341(13) .
C53 C114 1.527(15) .
C54 C86 1.508(11) .
C55 C75 1.372(11) 2_7/3
C55 C122 1.445(8) .
C55 C106 1.490(11) .
C56 C104 1.427(8) .
C57 C129 1.422(9) .
C58 C72 1.364(10) .
C58 C109 1.460(9) .
C59 C84 1.401(8) 2_704
C59 C108 1.425(9) .
C60 C90 1.432(9) .
C60 B1 1.525(9) .
C61 C96 1.412(10) .
C62 C67 1.439(7) .
C62 B3 1.527(9) .
C63 C66 1.455(10) .
C63 B4 1.524(11) .
C64 C142 1.558(12) .
C65 C122 1.376(11) .
C65 C95 1.380(12) .
C66 C85 1.426(13) .
C67 C127 1.374(9) .
C68 C88 1.402(9) .
C69 C91 1.435(9) .
C69 B2 1.547(8) .
C70 C71 1.372(10) .
C70 C94 1.423(9) .
C71 C93 1.380(12) .
C72 C80 1.450(9) .
C72 B4 1.477(10) .
C73 C148 1.440(14) .
C74 C15 1.518(17) .
C74 C102 1.583(13) .
C75 C55 1.372(11) 2_7/3
C75 C89 1.410(11) .
C76 C140 1.391(15) .
C78 C170 1.344(11) .
N6 C120 1.420(7) .
N6 B6 1.427(11) .
N6 C100 1.433(9) .
C80 C139 1.392(13) .
C81 C163 1.452(19) .
C81 C358 1.9(2) 2_704
C82 C113 1.361(9) .
C82 C97 1.499(12) .
C83 C93 1.365(12) .
C84 C59 1.401(8) 2_704
C84 C105 1.431(7) .
C84 C145 1.440(8) .
C85 C110 1.457(12) .
C86 C12 1.476(13) .
C87 C160 1.519(9) .
C88 C155 1.420(9) .
C89 C95 1.363(10) 2_7/3
C90 C103 1.369(10) .
C91 C11 1.373(10) .
C92 B5 1.500(9) .
C95 C89 1.363(10) 2_7/3
C97 C99 1.459(15) .
C98 C10 1.412(8) .
C99 C112 1.536(16) .
C100 C106 1.416(8) .
C100 C120 1.427(11) 2_7/3
C10 C129 1.466(8) .
C102 C134 1.490(12) .
C103 C134 1.508(10) .
C105 C119 1.390(10) 2_704
C108 C116 1.363(9) .
C109 C155 1.453(9) .
C110 C178 1.501(15) .
C11 C13 1.490(13) .
C112 C306 1.61(2) .
C114 C152 1.514(15) .
C115 C177 1.406(12) .
C116 C119 1.381(10) .
C118 B6 1.540(9) .
C119 C105 1.390(10) 2_704
C120 C100 1.427(11) 2_7/3
C12 C133 1.681(19) .
C13 C330 1.38(10) .
C131 C337 1.40(3) .
C131 C15 1.555(18) .
C132 C139 1.532(13) .
C132 C199 1.66(2) .
C133 C303 1.440(19) .
C137 C316 1.39(3) .
C137 C160 1.49(2) .
C140 C184 1.491(17) .
C142 C309 1.486(18) .
C143 C182 1.42(2) .
C143 C313 1.534(15) .
C148 C340 1.41(3) .
C155 C170 1.430(8) .
C163 C317 1.50(3) .
B6 C177 1.529(13) .
C177 C331 1.366(9) .
C178 C117 1.500(15) .
C182 C199 1.465(16) .
C185 C152 1.591(19) .
C185 C173 1.60(2) .
C173 C311 1.42(2) .
C312 C311 1.53(2) .
C309 C310 1.67(2) .
C304 C305 1.607(17) .
C306 C305 1.598(18) .
C310 C350 1.60(3) .
C317 C332 1.60(2) .
C303 C338 1.42(2) .
C313 C358 1.773(15) .
C335 C334 1.529(19) .
C342 C342 1.51(4) 2_604
C342 C341 1.609(19) .
C342 C355 1.71(2) .
C334 C333 1.42(2) .
C316 C333 1.52(2) .
C341 C340 1.718(19) .
C330 C352 1.41(2) .
C315 C336 1.60(2) .
C315 C314 1.61(2) .
C314 C117 1.41(2) .
C339 C338 1.71(2) .
C332 C356 1.70(2) .
C350 C501 1.69(2) .
C352 C353 1.53(4) .
C354 C353 1.409(19) .
C354 C357 1.60(2) .
C358 C30 1.63(18) 2_704
C358 C81 1.9(2) 2_704
C500 C501 1.70(2) .
